data_4309179
loop_
_publ_author_name
'Md. Badruz Zaman'
'Konstantin Udachin'
'John A. Ripmeester'
'Mark D. Smith'
'Hans-Conrad zur Loye'

_publ_section_title
;
Synthesis and Characterization of Diverse Coordination Polymers. Linear and
Zigzag Chains Involving Their Structural Transformation via Intermolecular
Hydrogen-Bonded, Interpenetrating Ladders Polycatenane, and
Noninterpenetrating Square Grid from Long, Rigid N,N'-Bidentate Ligands:
1,4-Bis[(x-pyridyl)ethynyl]benzene (x= 3 and 4)
;
_journal_name_full 'Inorganic Chemistry'
_journal_page_first 5047
_journal_page_last 5059
_journal_paper_doi 10.1021/ic050080d
_journal_volume 44
_journal_year 2005
_chemical_formula_moiety
; 
Cd (C20H12N2)2 (NO3)2 
;
_chemical_formula_sum 'C40 H24 Cd N6 O6'
_chemical_formula_weight 797.05
_chemical_name_systematic
; 
 ? 
;
_space_group_IT_number 15
_symmetry_cell_setting monoclinic
_symmetry_space_group_name_Hall '-I 2ya'
_symmetry_space_group_name_H-M 'I 1 2/a 1'
_atom_sites_solution_hydrogens geom
_atom_sites_solution_primary direct
_atom_sites_solution_secondary difmap
_audit_creation_method SHELXL-97
_cell_angle_alpha 90.00
_cell_angle_beta 100.201(2)
_cell_angle_gamma 90.00
_cell_formula_units_Z 4
_cell_length_a 11.3706(10)
_cell_length_b 20.3114(18)
_cell_length_c 15.2401(19)
_cell_measurement_reflns_used 5564
_cell_measurement_temperature 293(2)
_cell_measurement_theta_max 24.988
_cell_measurement_theta_min 2.716
_cell_volume 3464.1(6)
_computing_cell_refinement 'SAINT+ NT V6.02a (Bruker, 1998)'
_computing_data_collection 'SMART NT V5.619 (Bruker, 2000)'
_computing_data_reduction 'SAINT+ NT V6.02a'
_computing_molecular_graphics 'SHELXTL V5.1 (Sheldrick, 1997)'
_computing_publication_material 'SHELXTL V5.1'
_computing_structure_refinement 'SHELXL-97 (Sheldrick, 1997)'
_computing_structure_solution 'SHELXS-97 (Sheldrick, 1990)'
_diffrn_ambient_temperature 293(2)
_diffrn_measured_fraction_theta_full 0.999
_diffrn_measured_fraction_theta_max 0.999
_diffrn_measurement_device_type 'Bruker SMART APEX CCD diffractometer'
_diffrn_measurement_method 'omega scans'
_diffrn_radiation_monochromator graphite
_diffrn_radiation_source 'fine-focus sealed tube'
_diffrn_radiation_type MoK\a
_diffrn_radiation_wavelength 0.71073
_diffrn_reflns_av_R_equivalents 0.0361
_diffrn_reflns_av_sigmaI/netI 0.0383
_diffrn_reflns_limit_h_max 13
_diffrn_reflns_limit_h_min -13
_diffrn_reflns_limit_k_max 20
_diffrn_reflns_limit_k_min -24
_diffrn_reflns_limit_l_max 18
_diffrn_reflns_limit_l_min -18
_diffrn_reflns_number 10187
_diffrn_reflns_theta_full 25.04
_diffrn_reflns_theta_max 25.04
_diffrn_reflns_theta_min 1.69
_diffrn_standards_decay_% 0
_exptl_absorpt_coefficient_mu 0.689
_exptl_absorpt_correction_T_max 0.9743
_exptl_absorpt_correction_T_min 0.8649
_exptl_absorpt_correction_type multi-scan
_exptl_absorpt_process_details '(SADABS, Bruker, 1997)'
_exptl_crystal_colour yellow
_exptl_crystal_density_diffrn 1.528
_exptl_crystal_density_method 'not measured'
_exptl_crystal_description plate
_exptl_crystal_F_000 1608
_exptl_crystal_size_max 0.21
_exptl_crystal_size_mid 0.18
_exptl_crystal_size_min 0.04
_refine_diff_density_max 1.186
_refine_diff_density_min -0.545
_refine_diff_density_rms 0.090
_refine_ls_extinction_method none
_refine_ls_goodness_of_fit_ref 1.063
_refine_ls_hydrogen_treatment mixed
_refine_ls_matrix_type full
_refine_ls_number_parameters 242
_refine_ls_number_reflns 3076
_refine_ls_number_restraints 0
_refine_ls_restrained_S_all 1.063
_refine_ls_R_factor_all 0.0482
_refine_ls_R_factor_gt 0.0396
_refine_ls_shift/su_max 0.001
_refine_ls_shift/su_mean 0.000
_refine_ls_structure_factor_coef Fsqd
_refine_ls_weighting_details 'calc w=1/[\s^2^(Fo^2^)+(0.0683P)^2^+0.0000P] where P=(Fo^2^+2Fc^2^)/3'
_refine_ls_weighting_scheme calc
_refine_ls_wR_factor_gt 0.1037
_refine_ls_wR_factor_ref 0.1074
_reflns_number_gt 2633
_reflns_number_total 3076
_reflns_threshold_expression >2sigma(I)
_cod_data_source_file ic050080dsi20050119_032607_7.cif
_cod_data_source_block compound-7_i2a
_cod_original_sg_symbol_H-M 'I 2/a'
_cod_database_code 4309179

loop_
_symmetry_equiv_pos_as_xyz
'x, y, z'
'-x+1/2, y, -z'
'x+1/2, y+1/2, z+1/2'
'-x+1, y+1/2, -z+1/2'
'-x, -y, -z'
'x-1/2, -y, z'
'-x+1/2, -y+1/2, -z+1/2'
'x, -y+1/2, z+1/2'

loop_
_atom_site_label
_atom_site_type_symbol
_atom_site_fract_x
_atom_site_fract_y
_atom_site_fract_z
_atom_site_U_iso_or_equiv
_atom_site_adp_type
_atom_site_occupancy
_atom_site_symmetry_multiplicity
_atom_site_calc_flag
_atom_site_refinement_flags
_atom_site_disorder_assembly
_atom_site_disorder_group
Cd Cd -0.2500 0.609910(18) 0.5000 0.02997(15) Uani 1 2 d S . .
C1 C -0.0233(4) 0.6197(2) 0.4022(3) 0.0513(11) Uani 1 1 d . . .
H1 H 0.0114 0.5966 0.4530 0.062 Uiso 1 1 calc R . .
C2 C 0.0500(4) 0.6396(2) 0.3434(3) 0.0532(11) Uani 1 1 d . . .
H2 H 0.1314 0.6304 0.3554 0.064 Uiso 1 1 calc R . .
C3 C 0.0006(4) 0.6731(2) 0.2668(3) 0.0476(10) Uani 1 1 d . . .
C4 C -0.1206(4) 0.6834(3) 0.2523(3) 0.0656(14) Uani 1 1 d . . .
H4 H -0.1583 0.7037 0.2002 0.079 Uiso 1 1 calc R . .
C5 C -0.1851(4) 0.6636(3) 0.3144(3) 0.0677(14) Uani 1 1 d . . .
H5 H -0.2665 0.6727 0.3044 0.081 Uiso 1 1 calc R . .
C6 C 0.0721(4) 0.6937(2) 0.2027(3) 0.0484(10) Uani 1 1 d . . .
C7 C 0.1293(4) 0.7064(2) 0.1460(3) 0.0504(11) Uani 1 1 d . . .
C8 C 0.1918(4) 0.7146(2) 0.0731(3) 0.0469(10) Uani 1 1 d . . .
C9 C 0.3154(4) 0.7149(2) 0.0852(3) 0.0537(11) Uani 1 1 d . . .
H9 H 0.3596 0.7145 0.1428 0.064 Uiso 1 1 calc R . .
C10 C 0.3738(4) 0.7159(2) 0.0142(3) 0.0518(11) Uani 1 1 d . . .
H10 H 0.4568 0.7175 0.0237 0.062 Uiso 1 1 calc R . .
C11 C -0.0819(4) 0.5416(2) 0.6708(3) 0.0478(10) Uani 1 1 d . . .
H11 H -0.1487 0.5145 0.6637 0.057 Uiso 1 1 calc R . .
C12 C 0.0134(4) 0.5256(2) 0.7358(3) 0.0506(11) Uani 1 1 d . . .
H12 H 0.0107 0.4886 0.7713 0.061 Uiso 1 1 calc R . .
C13 C 0.1147(3) 0.5660(2) 0.7478(2) 0.0399(9) Uani 1 1 d . . .
C14 C 0.1114(3) 0.6202(2) 0.6934(3) 0.0418(9) Uani 1 1 d . . .
H14 H 0.1764 0.6486 0.6995 0.050 Uiso 1 1 calc R . .
C15 C 0.0122(3) 0.6323(2) 0.6303(3) 0.0397(9) Uani 1 1 d . . .
H15 H 0.0122 0.6694 0.5946 0.048 Uiso 1 1 calc R . .
C16 C 0.2169(4) 0.5503(2) 0.8133(3) 0.0444(10) Uani 1 1 d . . .
C17 C 0.3020(4) 0.5364(2) 0.8688(3) 0.0451(10) Uani 1 1 d . . .
C18 C 0.4029(3) 0.5179(2) 0.9356(3) 0.0419(9) Uani 1 1 d . . .
C19 C 0.4982(4) 0.5609(2) 0.9598(3) 0.0486(10) Uani 1 1 d . . .
H19 H 0.4975 0.6018 0.9322 0.058 Uiso 1 1 calc R . .
C20 C 0.5941(4) 0.5433(2) 1.0245(3) 0.0468(10) Uani 1 1 d . . .
H20 H 0.6567 0.5728 1.0412 0.056 Uiso 1 1 calc R . .
N1 N -0.1370(3) 0.6312(2) 0.3906(2) 0.0499(9) Uani 1 1 d . . .
N2 N -0.0846(3) 0.59369(16) 0.6170(2) 0.0373(7) Uani 1 1 d . . .
N3 N -0.2500 0.4642(3) 0.5000 0.0622(15) Uani 1 2 d S . .
N4 N -0.2500 0.7608(2) 0.5000 0.0431(11) Uani 1 2 d S . .
O1 O -0.1783(4) 0.49490(19) 0.4647(3) 0.0802(11) Uani 1 1 d . . .
O2 O -0.2500 0.4016(2) 0.5000 0.0777(15) Uani 1 2 d S . .
O3 O -0.3300(3) 0.7306(2) 0.4530(2) 0.0763(11) Uani 1 1 d . . .
O4 O -0.2500 0.8188(3) 0.5000 0.130(3) Uani 1 2 d S . .

loop_
_atom_site_aniso_label
_atom_site_aniso_U_11
_atom_site_aniso_U_22
_atom_site_aniso_U_33
_atom_site_aniso_U_23
_atom_site_aniso_U_13
_atom_site_aniso_U_12
Cd 0.0274(2) 0.0330(2) 0.0272(2) 0.000 -0.00147(14) 0.000
C1 0.054(3) 0.056(3) 0.043(2) 0.005(2) 0.005(2) 0.007(2)
C2 0.045(2) 0.060(3) 0.055(3) 0.007(2) 0.011(2) 0.004(2)
C3 0.056(2) 0.044(3) 0.043(2) -0.0015(19) 0.0100(19) -0.001(2)
C4 0.053(3) 0.093(4) 0.049(3) 0.022(3) 0.005(2) 0.010(3)
C5 0.049(3) 0.096(4) 0.056(3) 0.031(3) 0.005(2) 0.008(3)
C6 0.051(2) 0.045(3) 0.050(2) -0.003(2) 0.012(2) 0.000(2)
C7 0.059(3) 0.042(3) 0.050(3) -0.002(2) 0.011(2) 0.002(2)
C8 0.057(3) 0.036(2) 0.050(2) -0.0047(19) 0.015(2) 0.000(2)
C9 0.063(3) 0.054(3) 0.045(2) -0.002(2) 0.008(2) -0.008(2)
C10 0.049(2) 0.055(3) 0.052(3) -0.008(2) 0.011(2) -0.011(2)
C11 0.043(2) 0.050(3) 0.045(2) 0.013(2) -0.0063(18) -0.0123(19)
C12 0.054(3) 0.049(3) 0.044(2) 0.0150(19) -0.0057(19) -0.006(2)
C13 0.042(2) 0.039(2) 0.035(2) 0.0010(17) -0.0022(16) 0.0043(18)
C14 0.035(2) 0.041(2) 0.045(2) 0.0018(18) -0.0020(17) -0.0034(17)
C15 0.041(2) 0.034(2) 0.042(2) 0.0068(17) 0.0009(17) 0.0004(17)
C16 0.044(2) 0.041(2) 0.045(2) 0.0028(18) -0.0020(19) 0.0016(19)
C17 0.047(2) 0.041(2) 0.044(2) 0.0002(18) -0.0036(19) 0.0020(19)
C18 0.038(2) 0.045(2) 0.038(2) 0.0007(18) -0.0054(17) 0.0075(18)
C19 0.051(2) 0.041(2) 0.048(2) 0.0079(19) -0.0074(19) 0.003(2)
C20 0.042(2) 0.042(2) 0.050(2) 0.0004(19) -0.0077(18) -0.0015(18)
N1 0.048(2) 0.060(2) 0.0422(19) 0.0007(17) 0.0106(16) -0.0079(18)
N2 0.0394(17) 0.0359(18) 0.0335(16) 0.0016(13) -0.0023(13) -0.0024(14)
N3 0.091(5) 0.054(4) 0.042(3) 0.000 0.013(3) 0.000
N4 0.045(3) 0.030(3) 0.047(3) 0.000 -0.012(2) 0.000
O1 0.095(3) 0.064(3) 0.074(3) 0.0010(19) -0.007(2) -0.009(2)
O2 0.097(4) 0.043(3) 0.090(4) 0.000 0.010(3) 0.000
O3 0.064(2) 0.087(3) 0.070(2) -0.004(2) -0.0082(18) -0.023(2)
O4 0.177(8) 0.035(3) 0.165(7) 0.000 -0.007(6) 0.000

loop_
_atom_type_symbol
_atom_type_description
_atom_type_scat_dispersion_real
_atom_type_scat_dispersion_imag
_atom_type_scat_source
C C 0.0033 0.0016 'International Tables Vol C Tables 4.2.6.8 and 6.1.1.4'
H H 0.0000 0.0000 'International Tables Vol C Tables 4.2.6.8 and 6.1.1.4'
N N 0.0061 0.0033 'International Tables Vol C Tables 4.2.6.8 and 6.1.1.4'
O O 0.0106 0.0060 'International Tables Vol C Tables 4.2.6.8 and 6.1.1.4'
Cd Cd -0.8075 1.2024 'International Tables Vol C Tables 4.2.6.8 and 6.1.1.4'

loop_
_geom_angle_atom_site_label_1
_geom_angle_atom_site_label_2
_geom_angle_atom_site_label_3
_geom_angle
_geom_angle_site_symmetry_1
_geom_angle_site_symmetry_3
_geom_angle_publ_flag
N1 Cd N1 158.5(2) 2_456 . ?
N1 Cd N2 87.24(12) 2_456 . ?
N1 Cd N2 95.74(12) . . ?
N1 Cd N2 95.74(12) 2_456 2_456 ?
N1 Cd N2 87.24(12) . 2_456 ?
N2 Cd N2 164.05(15) . 2_456 ?
N1 Cd O1 77.40(14) 2_456 2_456 ?
N1 Cd O1 123.98(14) . 2_456 ?
N2 Cd O1 87.42(11) . 2_456 ?
N2 Cd O1 78.00(11) 2_456 2_456 ?
N1 Cd O1 123.98(14) 2_456 . ?
N1 Cd O1 77.40(14) . . ?
N2 Cd O1 78.00(11) . . ?
N2 Cd O1 87.42(11) 2_456 . ?
O1 Cd O1 48.6(2) 2_456 . ?
N1 C1 C2 123.9(4) . . ?
C3 C2 C1 119.3(4) . . ?
C4 C3 C2 117.2(4) . . ?
C4 C3 C6 121.1(4) . . ?
C2 C3 C6 121.6(4) . . ?
C5 C4 C3 119.6(4) . . ?
C4 C5 N1 123.6(4) . . ?
C7 C6 C3 175.0(5) . . ?
C6 C7 C8 173.2(5) . . ?
C9 C8 C10 118.8(4) . 2 ?
C9 C8 C7 121.9(4) . . ?
C10 C8 C7 119.0(4) 2 . ?
C10 C9 C8 121.2(4) . . ?
C9 C10 C8 120.0(4) . 2 ?
N2 C11 C12 124.1(4) . . ?
C11 C12 C13 118.8(4) . . ?
C14 C13 C12 117.2(4) . . ?
C14 C13 C16 122.2(4) . . ?
C12 C13 C16 120.7(4) . . ?
C15 C14 C13 119.9(4) . . ?
N2 C15 C14 123.7(4) . . ?
C17 C16 C13 179.1(5) . . ?
C16 C17 C18 178.4(5) . . ?
C20 C18 C19 119.4(4) 5_667 . ?
C20 C18 C17 120.0(4) 5_667 . ?
C19 C18 C17 120.6(4) . . ?
C20 C19 C18 120.5(4) . . ?
C19 C20 C18 120.1(4) . 5_667 ?
C1 N1 C5 116.3(4) . . ?
C1 N1 Cd 122.3(3) . . ?
C5 N1 Cd 120.9(3) . . ?
C11 N2 C15 116.2(3) . . ?
C11 N2 Cd 120.0(2) . . ?
C15 N2 Cd 123.6(2) . . ?
O1 N3 O1 118.7(7) . 2_456 ?
O1 N3 O2 120.6(3) . . ?
O1 N3 O2 120.6(3) 2_456 . ?
O4 N4 O3 120.2(3) . . ?
O4 N4 O3 120.2(3) . 2_456 ?
O3 N4 O3 119.5(6) . 2_456 ?
N3 O1 Cd 96.4(4) . . ?

loop_
_geom_bond_atom_site_label_1
_geom_bond_atom_site_label_2
_geom_bond_distance
_geom_bond_site_symmetry_2
_geom_bond_publ_flag
Cd N1 2.318(3) 2_456 ?
Cd N1 2.318(3) . ?
Cd N2 2.374(3) . ?
Cd N2 2.374(3) 2_456 ?
Cd O1 2.563(4) 2_456 ?
Cd O1 2.563(4) . ?
C1 N1 1.296(6) . ?
C1 C2 1.388(6) . ?
C2 C3 1.381(6) . ?
C3 C4 1.373(6) . ?
C3 C6 1.440(6) . ?
C4 C5 1.357(7) . ?
C5 N1 1.362(6) . ?
C6 C7 1.198(6) . ?
C7 C8 1.430(6) . ?
C8 C9 1.386(6) . ?
C8 C10 1.406(6) 2 ?
C9 C10 1.365(6) . ?
C10 C8 1.406(6) 2 ?
C11 N2 1.336(5) . ?
C11 C12 1.371(6) . ?
C12 C13 1.399(6) . ?
C13 C14 1.374(6) . ?
C13 C16 1.428(5) . ?
C14 C15 1.368(5) . ?
C15 N2 1.337(5) . ?
C16 C17 1.200(5) . ?
C17 C18 1.442(5) . ?
C18 C20 1.383(6) 5_667 ?
C18 C19 1.389(6) . ?
C19 C20 1.380(6) . ?
C20 C18 1.383(6) 5_667 ?
N3 O1 1.225(5) . ?
N3 O1 1.225(5) 2_456 ?
N3 O2 1.270(8) . ?
N4 O4 1.178(7) . ?
N4 O3 1.219(4) . ?
N4 O3 1.219(4) 2_456 ?
